data_7703984
loop_
_publ_author_name
'Shao, Jingjing'
'Zhou, Hairong'
'Wang, Yaorong'
'Luo, Yunjie'
'Yao, Yingming'

_publ_section_title
;
 Lanthanum complexes stabilized by a pentadentate Schiff-base ligand:
 synthesis, characterization, and reactivity in statistical
 copolymerization of \e-caprolactone and l-lactide.
;
_journal_issue 18
_journal_name_full 'Dalton transactions (Cambridge, England : 2003)'
_journal_page_first 5842
_journal_page_last 5850
_journal_paper_doi 10.1039/d0dt00179a
_journal_volume 49
_journal_year 2020
_chemical_formula_moiety 'C72 H112 La2 N6 O6, 4(C4 H8 O)'
_chemical_formula_sum 'C88 H144 La2 N6 O10'
_chemical_formula_weight 1723.90
_space_group_crystal_system triclinic
_space_group_IT_number 2
_space_group_name_Hall '-P 1'
_space_group_name_H-M_alt 'P -1'
_atom_sites_solution_hydrogens geom
_audit_block_doi 10.5517/ccdc.csd.cc24d39z
_audit_creation_date 2019-12-09
_audit_creation_method
;
Olex2 1.2
(compiled 2018.05.29 svn.r3508 for OlexSys, GUI svn.r5506)
;
_audit_update_record
;
2020-01-15 deposited with the CCDC.	2020-04-06 downloaded from the CCDC.
;
_cell_angle_alpha 95.089(3)
_cell_angle_beta 107.153(4)
_cell_angle_gamma 104.378(4)
_cell_formula_units_Z 1
_cell_length_a 12.0092(6)
_cell_length_b 13.9383(6)
_cell_length_c 14.9998(5)
_cell_measurement_reflns_used 8742
_cell_measurement_temperature 223(2)
_cell_measurement_theta_max 25.6950
_cell_measurement_theta_min 3.3590
_cell_volume 2288.12(19)
_computing_cell_refinement
;
CrysAlisPro, Agilent Technologies,
Version 1.171.36.28 (release 01-02-2013 CrysAlis171 .NET)
(compiled Feb  1 2013,16:14:44)
;
_computing_data_collection
;
CrysAlisPro, Agilent Technologies,
Version 1.171.36.28 (release 01-02-2013 CrysAlis171 .NET)
(compiled Feb  1 2013,16:14:44)
;
_computing_data_reduction
;
CrysAlisPro, Agilent Technologies,
Version 1.171.36.28 (release 01-02-2013 CrysAlis171 .NET)
(compiled Feb  1 2013,16:14:44)
;
_computing_molecular_graphics 'Olex2 (Dolomanov et al., 2009)'
_computing_publication_material 'Olex2 (Dolomanov et al., 2009)'
_computing_structure_refinement 'ShelXL (Sheldrick, 2015)'
_computing_structure_solution 'SHELXS-97 (Sheldrick, 1990)'
_diffrn_ambient_temperature 223.15
_diffrn_detector_area_resol_mean 10.4692
_diffrn_measured_fraction_theta_full 0.999
_diffrn_measured_fraction_theta_max 0.999
_diffrn_measurement_device_type 'Xcalibur, Atlas, Gemini'
_diffrn_measurement_method '\w scans'
_diffrn_radiation_type MoK\a
_diffrn_radiation_wavelength 0.71073
_diffrn_reflns_av_R_equivalents 0.1473
_diffrn_reflns_av_unetI/netI 0.1454
_diffrn_reflns_Laue_measured_fraction_full 0.999
_diffrn_reflns_Laue_measured_fraction_max 0.999
_diffrn_reflns_limit_h_max 14
_diffrn_reflns_limit_h_min -14
_diffrn_reflns_limit_k_max 15
_diffrn_reflns_limit_k_min -16
_diffrn_reflns_limit_l_max 18
_diffrn_reflns_limit_l_min -18
_diffrn_reflns_number 20951
_diffrn_reflns_point_group_measured_fraction_full 0.999
_diffrn_reflns_point_group_measured_fraction_max 0.999
_diffrn_reflns_theta_full 25.242
_diffrn_reflns_theta_max 25.680
_diffrn_reflns_theta_min 2.873
_exptl_absorpt_coefficient_mu 0.977
_exptl_absorpt_correction_T_max 1.00000
_exptl_absorpt_correction_T_min 0.75123
_exptl_absorpt_correction_type multi-scan
_exptl_absorpt_process_details
;
CrysAlisPro, Agilent Technologies,
Version 1.171.36.28 (release 01-02-2013 CrysAlis171 .NET)
(compiled Feb  1 2013,16:14:44)
Empirical absorption correction using spherical harmonics,
 implemented in SCALE3 ABSPACK scaling algorithm.
;
_exptl_crystal_colour 'metallic dark yellow'
_exptl_crystal_density_diffrn 1.251
_exptl_crystal_density_method 'not measured'
_exptl_crystal_description block
_exptl_crystal_F_000 908
_exptl_crystal_size_max 0.4
_exptl_crystal_size_mid 0.2
_exptl_crystal_size_min 0.2
_refine_diff_density_max 2.886
_refine_diff_density_min -1.996
_refine_diff_density_rms 0.207
_refine_ls_extinction_method none
_refine_ls_goodness_of_fit_ref 1.089
_refine_ls_hydrogen_treatment constr
_refine_ls_matrix_type full
_refine_ls_number_parameters 425
_refine_ls_number_reflns 8676
_refine_ls_number_restraints 23
_refine_ls_restrained_S_all 1.090
_refine_ls_R_factor_all 0.1096
_refine_ls_R_factor_gt 0.0944
_refine_ls_shift/su_max 0.001
_refine_ls_shift/su_mean 0.000
_refine_ls_structure_factor_coef Fsqd
_refine_ls_weighting_details 'w=1/[\s^2^(Fo^2^)+(0.1400P)^2^] where P=(Fo^2^+2Fc^2^)/3'
_refine_ls_weighting_scheme calc
_refine_ls_wR_factor_gt 0.2344
_refine_ls_wR_factor_ref 0.2600
_reflns_Friedel_coverage 0.000
_reflns_number_gt 6643
_reflns_number_total 8676
_reflns_threshold_expression 'I > 2\s(I)'
_cod_data_source_file d0dt00179a2.cif
_cod_data_source_block g130927a
_cod_depositor_comments 'Adding full bibliography for 7703981--7703985.cif.'
_cod_original_cell_volume 2288.12(18)
_cod_database_code 7703984
_shelx_shelxl_version_number 2016/4
_shelx_space_group_comment
;
The symmetry employed for this shelxl refinement is uniquely defined
by the following loop, which should always be used as a source of
symmetry information in preference to the above space-group names.
They are only intended as comments.
;
_olex2_refinement_description
;
1. Fixed Uiso
 At 1.2 times of:
  All C(H) groups, All C(H,H) groups, All C(H,H,H,H) groups, All N(H) groups
 At 1.5 times of:
  All C(H,H,H) groups
2. Restrained distances
 C16-C17 = C16-C18 = C16-C19 = C16-C17A = C16-C18A = C16-C19A
 1.53 with sigma of 0.02
 C31-C32 = C31-C32A = C31-C33 = C31-C33A = C31-C34 = C31-C34A
 1.53 with sigma of 0.02
 C41-C42 = C42-C43 = C43-C44
 1.52 with sigma of 0.02
 O5-C41 = O5-C44
 1.42 with sigma of 0.02
 C37-C38 = C38-C39 = C39-C40
 1.52 with sigma of 0.02
 O4-C37 = O4-C40
 1.42 with sigma of 0.02
 C35-C36 \\sim C35-C36A
 with sigma of 0.02
3. Uiso/Uaniso restraints and constraints
Uanis(C36) = Uanis(C36A)
Uanis(C17) = Uanis(C18) = Uanis(C19) = Uanis(C17A) = Uanis(C18A) = Uanis(C19A)
Uanis(C32) = Uanis(C33) = Uanis(C34) = Uanis(C32A) = Uanis(C33A) = Uanis(C34A)
Uiso(C41) = Uiso(C42) = Uiso(C43) = Uiso(C44)
Uiso(C37) = Uiso(C38) = Uiso(C39) = Uiso(C40)
4. Others
 Fixed Sof: C17(0.5) H17A(0.5) H17B(0.5) H17C(0.5) C18(0.5) H18A(0.5)
 H18B(0.5) H18C(0.5) C19(0.5) H19A(0.5) H19B(0.5) H19C(0.5) C17A(0.5) H17D(0.5)
 H17E(0.5) H17F(0.5) C18A(0.5) H18D(0.5) H18E(0.5) H18F(0.5) C19A(0.5)
 H19D(0.5) H19E(0.5) H19F(0.5) C32(0.5) H32A(0.5) H32B(0.5) H32C(0.5) C33(0.5)
 H33A(0.5) H33B(0.5) H33C(0.5) C34(0.5) H34A(0.5) H34B(0.5) H34C(0.5) C32A(0.5)
 H32D(0.5) H32E(0.5) H32F(0.5) C33A(0.5) H33D(0.5) H33E(0.5) H33F(0.5)
 C34A(0.5) H34D(0.5) H34E(0.5) H34F(0.5) H35A(0.5) H35B(0.5) H35C(0.5)
 H35D(0.5) C36(0.5) H36A(0.5) H36B(0.5) H36C(0.5) C36A(0.5) H36D(0.5) H36E(0.5)
 H36F(0.5)
5.a Ternary CH refined with riding coordinates:
 N2(H2)
5.b Secondary CH2 refined with riding coordinates:
 C1(H1A,H1B), C2(H2A,H2B), C3(H3A,H3B), C4(H4A,H4B), C35(H35A,H35B), C35(H35C,
 H35D), C37(H37A,H37B), C38(H38A,H38B), C39(H39A,H39B), C40(H40A,H40B),
 C41(H41A,H41B), C42(H42A,H42B), C43(H43A,H43B), C44(H44A,H44B)
5.c Me refined with riding coordinates:
 C17(H17A,H17B,H17C), C18(H18A,H18B,H18C), C19(H19A,H19B,H19C), C17A(H17D,H17E,
 H17F), C18A(H18D,H18E,H18F), C19A(H19D,H19E,H19F), C32(H32A,H32B,H32C),
 C33(H33A,H33B,H33C), C34(H34A,H34B,H34C), C32A(H32D,H32E,H32F), C33A(H33D,H33E,
 H33F), C34A(H34D,H34E,H34F), C36(H36A,H36B,H36C), C36A(H36D,H36E,H36F)
5.d Aromatic/amide H refined with riding coordinates:
 C7(H7), C9(H9), C11(H11), C22(H22), C24(H24), C26(H26)
5.e Idealised Me refined as rotating group:
 C13(H13A,H13B,H13C), C14(H14A,H14B,H14C), C15(H15A,H15B,H15C), C28(H28A,H28B,
 H28C), C29(H29A,H29B,H29C), C30(H30A,H30B,H30C)
;
_olex2_submission_special_instructions 'No special instructions were received'

loop_
_space_group_symop_operation_xyz
'x, y, z'
'-x, -y, -z'

loop_
_atom_site_label
_atom_site_type_symbol
_atom_site_fract_x
_atom_site_fract_y
_atom_site_fract_z
_atom_site_U_iso_or_equiv
_atom_site_adp_type
_atom_site_occupancy
_atom_site_site_symmetry_order
_atom_site_calc_flag
_atom_site_refinement_flags_posn
_atom_site_refinement_flags_adp
_atom_site_refinement_flags_occupancy
_atom_site_disorder_assembly
_atom_site_disorder_group
La1 La 0.67944(3) 0.51504(3) 0.53557(2) 0.0279(2) Uani 1 1 d . . . . .
N1 N 0.6733(6) 0.3422(5) 0.4415(4) 0.0344(14) Uani 1 1 d . . . . .
N2 N 0.6909(7) 0.5151(5) 0.3521(4) 0.0400(16) Uani 1 1 d . . . . .
H2 H 0.620342 0.536082 0.315715 0.048 Uiso 1 1 calc R . . . .
N3 N 0.8916(6) 0.6167(5) 0.5249(5) 0.0384(16) Uani 1 1 d . . . . .
O1 O 0.7824(5) 0.4211(4) 0.6343(3) 0.0349(12) Uani 1 1 d . . . . .
O2 O 0.7757(5) 0.6544(4) 0.6564(3) 0.0362(12) Uani 1 1 d . . . . .
O3 O 0.5129(5) 0.5798(4) 0.4525(4) 0.0311(12) Uani 1 1 d . . . . .
O4 O 0.4079(16) 0.4112(11) 0.8453(9) 0.157(5) Uiso 1 1 d D . . . .
O5 O 0.436(2) -0.0377(15) 0.6738(13) 0.217(7) Uiso 1 1 d D . . . .
C1 C 0.6076(8) 0.3342(7) 0.3402(6) 0.048(2) Uani 1 1 d . . . . .
H1A H 0.526548 0.342291 0.331840 0.058 Uiso 1 1 calc R . . . .
H1B H 0.597604 0.267678 0.306042 0.058 Uiso 1 1 calc R . . . .
C2 C 0.6786(9) 0.4145(7) 0.3013(5) 0.047(2) Uani 1 1 d . . . . .
H2A H 0.759396 0.406077 0.309450 0.056 Uiso 1 1 calc R . . . .
H2B H 0.636537 0.408845 0.233465 0.056 Uiso 1 1 calc R . . . .
C3 C 0.7999(9) 0.5902(7) 0.3504(6) 0.055(3) Uani 1 1 d . . . . .
H3A H 0.787554 0.657095 0.355542 0.066 Uiso 1 1 calc R . . . .
H3B H 0.813299 0.575440 0.289904 0.066 Uiso 1 1 calc R . . . .
C4 C 0.9111(9) 0.5899(8) 0.4313(6) 0.068(3) Uani 1 1 d . . . . .
H4A H 0.924092 0.523159 0.426461 0.082 Uiso 1 1 calc R . . . .
H4B H 0.983424 0.638887 0.427979 0.082 Uiso 1 1 calc R . . . .
C5 C 0.8215(7) 0.3411(6) 0.6425(5) 0.0338(17) Uani 1 1 d . . . . .
C6 C 0.8975(8) 0.3269(6) 0.7297(5) 0.0360(17) Uani 1 1 d . . . . .
C7 C 0.9371(7) 0.2424(5) 0.7318(5) 0.0356(17) Uani 1 1 d . . . . .
H7 H 0.988694 0.234922 0.789901 0.043 Uiso 1 1 calc R . . . .
C8 C 0.9062(7) 0.1671(6) 0.6538(5) 0.0371(17) Uani 1 1 d . . . . .
C9 C 0.8321(7) 0.1790(6) 0.5706(5) 0.0370(17) Uani 1 1 d . . . . .
H9 H 0.808712 0.128845 0.517019 0.044 Uiso 1 1 calc R . . . .
C10 C 0.7886(7) 0.2642(6) 0.5616(5) 0.0321(16) Uani 1 1 d . . . . .
C11 C 0.7149(7) 0.2710(5) 0.4673(5) 0.0323(16) Uani 1 1 d . . . . .
H11 H 0.696007 0.215238 0.419666 0.039 Uiso 1 1 calc R . . . .
C12 C 0.9283(8) 0.4038(6) 0.8193(5) 0.0406(19) Uani 1 1 d . . . . .
C13 C 1.0005(10) 0.5086(6) 0.8102(6) 0.056(3) Uani 1 1 d . . . . .
H13A H 0.951296 0.532103 0.757937 0.084 Uiso 1 1 calc GR . . . .
H13B H 1.074530 0.504194 0.798585 0.084 Uiso 1 1 calc GR . . . .
H13C H 1.021191 0.555333 0.868515 0.084 Uiso 1 1 calc GR . . . .
C14 C 1.0106(12) 0.3732(8) 0.9074(6) 0.068(3) Uani 1 1 d . . . . .
H14A H 1.015888 0.414751 0.964723 0.102 Uiso 1 1 calc GR . . . .
H14B H 1.091384 0.382716 0.902778 0.102 Uiso 1 1 calc GR . . . .
H14C H 0.975577 0.303038 0.909272 0.102 Uiso 1 1 calc GR . . . .
C15 C 0.8148(10) 0.4070(7) 0.8381(6) 0.055(2) Uani 1 1 d . . . . .
H15A H 0.768459 0.437788 0.790521 0.082 Uiso 1 1 calc GR . . . .
H15B H 0.834891 0.446259 0.900379 0.082 Uiso 1 1 calc GR . . . .
H15C H 0.766597 0.339136 0.835684 0.082 Uiso 1 1 calc GR . . . .
C16 C 0.9587(8) 0.0751(6) 0.6628(6) 0.053(2) Uani 1 1 d D . . . .
C17 C 1.000(3) 0.053(3) 0.7622(15) 0.074(3) Uani 0.5 1 d D . P A 1
H17A H 0.932937 0.041544 0.786786 0.110 Uiso 0.5 1 calc R . P A 1
H17B H 1.029113 -0.005712 0.761227 0.110 Uiso 0.5 1 calc R . P A 1
H17C H 1.065951 0.110583 0.802335 0.110 Uiso 0.5 1 calc R . P A 1
C18 C 0.856(2) -0.0197(16) 0.607(2) 0.074(3) Uani 0.5 1 d D . P A 1
H18A H 0.823953 -0.011374 0.541260 0.110 Uiso 0.5 1 calc R . P A 1
H18B H 0.887151 -0.077510 0.608697 0.110 Uiso 0.5 1 calc R . P A 1
H18C H 0.791161 -0.030051 0.634318 0.110 Uiso 0.5 1 calc R . P A 1
C19 C 1.0651(19) 0.0938(18) 0.6242(17) 0.074(3) Uani 0.5 1 d D . P A 1
H19A H 1.038483 0.107708 0.560286 0.110 Uiso 0.5 1 calc R . P A 1
H19B H 1.130665 0.150915 0.664391 0.110 Uiso 0.5 1 calc R . P A 1
H19C H 1.093827 0.034620 0.623282 0.110 Uiso 0.5 1 calc R . P A 1
C17A C 0.965(3) 0.050(3) 0.7608(16) 0.074(3) Uani 0.5 1 d D . P A 2
H17D H 1.013273 0.108635 0.808749 0.110 Uiso 0.5 1 calc R . P A 2
H17E H 0.883742 0.028246 0.764556 0.110 Uiso 0.5 1 calc R . P A 2
H17F H 1.002992 -0.004215 0.771453 0.110 Uiso 0.5 1 calc R . P A 2
C18A C 0.885(2) -0.0155(17) 0.5878(19) 0.074(3) Uani 0.5 1 d D . P A 2
H18D H 0.802258 -0.035784 0.589793 0.110 Uiso 0.5 1 calc R . P A 2
H18E H 0.883166 0.000918 0.526019 0.110 Uiso 0.5 1 calc R . P A 2
H18F H 0.920808 -0.070141 0.599081 0.110 Uiso 0.5 1 calc R . P A 2
C19A C 1.0902(17) 0.1135(17) 0.6660(19) 0.074(3) Uani 0.5 1 d D . P A 2
H19D H 1.132424 0.171850 0.715869 0.110 Uiso 0.5 1 calc R . P A 2
H19E H 1.129849 0.061089 0.678660 0.110 Uiso 0.5 1 calc R . P A 2
H19F H 1.092207 0.132148 0.605597 0.110 Uiso 0.5 1 calc R . P A 2
C20 C 0.8864(7) 0.7102(5) 0.7122(5) 0.0319(16) Uani 1 1 d . . . . .
C21 C 0.9028(7) 0.7612(5) 0.8035(5) 0.0324(16) Uani 1 1 d . . . . .
C22 C 1.0230(8) 0.8102(6) 0.8620(6) 0.0418(19) Uani 1 1 d . . . . .
H22 H 1.035161 0.840585 0.923912 0.050 Uiso 1 1 calc R . . . .
C23 C 1.1256(8) 0.8169(6) 0.8341(5) 0.043(2) Uani 1 1 d . . . . .
C24 C 1.1051(8) 0.7751(6) 0.7436(5) 0.043(2) Uani 1 1 d . . . . .
H24 H 1.171274 0.781887 0.720926 0.052 Uiso 1 1 calc R . . . .
C25 C 0.9856(7) 0.7209(6) 0.6814(5) 0.0372(18) Uani 1 1 d . . . . .
C26 C 0.9796(7) 0.6801(6) 0.5859(5) 0.0421(19) Uani 1 1 d . . . . .
H26 H 1.049412 0.704422 0.568882 0.051 Uiso 1 1 calc R . . . .
C27 C 0.7971(8) 0.7609(6) 0.8392(6) 0.043(2) Uani 1 1 d . . . . .
C28 C 0.7224(10) 0.6551(7) 0.8428(7) 0.055(2) Uani 1 1 d . . . . .
H28A H 0.690425 0.614520 0.779919 0.082 Uiso 1 1 calc GR . . . .
H28B H 0.655606 0.660260 0.864907 0.082 Uiso 1 1 calc GR . . . .
H28C H 0.774260 0.623893 0.885833 0.082 Uiso 1 1 calc GR . . . .
C29 C 0.8384(11) 0.8254(8) 0.9418(7) 0.066(3) Uani 1 1 d . . . . .
H29A H 0.886444 0.793841 0.987331 0.098 Uiso 1 1 calc GR . . . .
H29B H 0.767079 0.829227 0.958140 0.098 Uiso 1 1 calc GR . . . .
H29C H 0.886934 0.892691 0.942675 0.098 Uiso 1 1 calc GR . . . .
C30 C 0.7125(9) 0.8099(7) 0.7746(7) 0.051(2) Uani 1 1 d . . . . .
H30A H 0.755257 0.879805 0.778302 0.077 Uiso 1 1 calc GR . . . .
H30B H 0.641899 0.806157 0.794397 0.077 Uiso 1 1 calc GR . . . .
H30C H 0.686598 0.774902 0.709774 0.077 Uiso 1 1 calc GR . . . .
C31 C 1.2515(8) 0.8728(7) 0.9048(6) 0.061(3) Uani 1 1 d D . . . .
C32 C 1.260(2) 0.8164(17) 0.9897(13) 0.079(3) Uani 0.5 1 d D . P B 1
H32A H 1.248806 0.745747 0.968210 0.119 Uiso 0.5 1 calc R . P B 1
H32B H 1.339984 0.844906 1.037351 0.119 Uiso 0.5 1 calc R . P B 1
H32C H 1.198012 0.823019 1.016656 0.119 Uiso 0.5 1 calc R . P B 1
C33 C 1.269(2) 0.9839(14) 0.9350(15) 0.079(3) Uani 0.5 1 d D . P B 1
H33A H 1.350433 1.014455 0.979599 0.119 Uiso 0.5 1 calc R . P B 1
H33B H 1.258468 1.016426 0.879788 0.119 Uiso 0.5 1 calc R . P B 1
H33C H 1.209630 0.991672 0.964829 0.119 Uiso 0.5 1 calc R . P B 1
C34 C 1.344(3) 0.850(4) 0.8607(18) 0.079(3) Uani 0.5 1 d D . P B 1
H34A H 1.326553 0.777635 0.843509 0.119 Uiso 0.5 1 calc R . P B 1
H34B H 1.338971 0.880384 0.804529 0.119 Uiso 0.5 1 calc R . P B 1
H34C H 1.425496 0.877078 0.906198 0.119 Uiso 0.5 1 calc R . P B 1
C32A C 1.268(2) 0.865(2) 1.0077(11) 0.079(3) Uani 0.5 1 d D . P B 2
H32D H 1.201961 0.882216 1.024362 0.119 Uiso 0.5 1 calc R . P B 2
H32E H 1.266984 0.797269 1.017236 0.119 Uiso 0.5 1 calc R . P B 2
H32F H 1.344917 0.911794 1.047563 0.119 Uiso 0.5 1 calc R . P B 2
C33A C 1.270(2) 0.9857(13) 0.8962(15) 0.079(3) Uani 0.5 1 d D . P B 2
H33D H 1.259639 0.993215 0.830851 0.119 Uiso 0.5 1 calc R . P B 2
H33E H 1.209531 1.009284 0.915907 0.119 Uiso 0.5 1 calc R . P B 2
H33F H 1.350569 1.024873 0.936354 0.119 Uiso 0.5 1 calc R . P B 2
C34A C 1.356(3) 0.846(4) 0.8813(19) 0.079(3) Uani 0.5 1 d D . P B 2
H34D H 1.347798 0.850059 0.815582 0.119 Uiso 0.5 1 calc R . P B 2
H34E H 1.432904 0.892382 0.921926 0.119 Uiso 0.5 1 calc R . P B 2
H34F H 1.354971 0.777857 0.891600 0.119 Uiso 0.5 1 calc R . P B 2
C35 C 0.5269(9) 0.6684(6) 0.4137(6) 0.046(2) Uani 1 1 d D . . . .
H35A H 0.446702 0.672574 0.376247 0.056 Uiso 0.5 1 calc R . P C 1
H35B H 0.574904 0.666484 0.371283 0.056 Uiso 0.5 1 calc R . P C 1
H35C H 0.453660 0.690328 0.406392 0.056 Uiso 0.5 1 calc R . P D 2
H35D H 0.531706 0.652608 0.350252 0.056 Uiso 0.5 1 calc R . P D 2
C36 C 0.587(3) 0.757(2) 0.488(2) 0.082(9) Uani 0.5 1 d D . P E 1
H36A H 0.595924 0.817408 0.459302 0.123 Uiso 0.5 1 calc R . P E 1
H36B H 0.539326 0.760080 0.529454 0.123 Uiso 0.5 1 calc R . P E 1
H36C H 0.667389 0.753996 0.524495 0.123 Uiso 0.5 1 calc R . P E 1
C36A C 0.633(2) 0.752(2) 0.468(3) 0.082(9) Uani 0.5 1 d D . P E 2
H36D H 0.634109 0.809451 0.435563 0.123 Uiso 0.5 1 calc R . P E 2
H36E H 0.627984 0.770410 0.530506 0.123 Uiso 0.5 1 calc R . P E 2
H36F H 0.706239 0.732590 0.474216 0.123 Uiso 0.5 1 calc R . P E 2
C37 C 0.342(2) 0.3285(15) 0.8807(15) 0.165(4) Uiso 1 1 d D . . . .
H37A H 0.288253 0.273979 0.828394 0.197 Uiso 1 1 calc R . . . .
H37B H 0.292363 0.351907 0.914587 0.197 Uiso 1 1 calc R . . . .
C38 C 0.437(2) 0.2940(16) 0.9457(15) 0.165(4) Uiso 1 1 d D . . . .
H38A H 0.433557 0.225678 0.919998 0.197 Uiso 1 1 calc R . . . .
H38B H 0.426296 0.293785 1.007872 0.197 Uiso 1 1 calc R . . . .
C39 C 0.557(2) 0.3659(16) 0.9545(14) 0.165(4) Uiso 1 1 d D . . . .
H39A H 0.587301 0.415846 1.012784 0.197 Uiso 1 1 calc R . . . .
H39B H 0.617712 0.330439 0.953971 0.197 Uiso 1 1 calc R . . . .
C40 C 0.5276(19) 0.4139(16) 0.8694(14) 0.165(4) Uiso 1 1 d D . . . .
H40A H 0.579077 0.483683 0.883268 0.197 Uiso 1 1 calc R . . . .
H40B H 0.542159 0.377477 0.816987 0.197 Uiso 1 1 calc R . . . .
C41 C 0.520(2) 0.000(2) 0.6257(18) 0.207(6) Uiso 1 1 d D . . . .
H41A H 0.482606 0.027425 0.570503 0.248 Uiso 1 1 calc R . . . .
H41B H 0.555011 -0.051772 0.606450 0.248 Uiso 1 1 calc R . . . .
C42 C 0.614(3) 0.0822(19) 0.7073(18) 0.207(6) Uiso 1 1 d D . . . .
H42A H 0.666099 0.055133 0.755482 0.248 Uiso 1 1 calc R . . . .
H42B H 0.662964 0.135460 0.684863 0.248 Uiso 1 1 calc R . . . .
C43 C 0.519(2) 0.115(2) 0.7401(19) 0.207(6) Uiso 1 1 d D . . . .
H43A H 0.523016 0.184639 0.731773 0.248 Uiso 1 1 calc R . . . .
H43B H 0.533618 0.111189 0.807309 0.248 Uiso 1 1 calc R . . . .
C44 C 0.393(2) 0.0425(19) 0.6785(19) 0.207(6) Uiso 1 1 d D . . . .
H44A H 0.332492 0.034460 0.710933 0.248 Uiso 1 1 calc R . . . .
H44B H 0.361536 0.061089 0.616412 0.248 Uiso 1 1 calc R . . . .

loop_
_atom_site_aniso_label
_atom_site_aniso_U_11
_atom_site_aniso_U_22
_atom_site_aniso_U_33
_atom_site_aniso_U_23
_atom_site_aniso_U_13
_atom_site_aniso_U_12
La1 0.0143(3) 0.0317(3) 0.0362(3) 0.0054(2) 0.00553(19) 0.0077(2)
N1 0.017(3) 0.037(3) 0.037(3) -0.003(3) -0.004(3) 0.005(3)
N2 0.033(4) 0.040(4) 0.042(3) 0.011(3) 0.007(3) 0.009(3)
N3 0.018(4) 0.039(4) 0.048(4) -0.001(3) 0.012(3) -0.010(3)
O1 0.028(3) 0.033(3) 0.042(3) 0.000(2) 0.004(2) 0.018(2)
O2 0.017(3) 0.034(3) 0.045(3) -0.001(2) 0.004(2) -0.003(2)
O3 0.017(3) 0.030(3) 0.049(3) 0.023(2) 0.010(2) 0.008(2)
C1 0.030(5) 0.050(5) 0.051(5) -0.007(4) -0.004(4) 0.013(4)
C2 0.042(6) 0.061(5) 0.032(4) 0.001(4) 0.008(3) 0.011(4)
C3 0.050(6) 0.058(5) 0.046(4) 0.000(4) 0.025(4) -0.012(5)
C4 0.033(6) 0.095(8) 0.056(5) -0.014(5) 0.027(4) -0.023(5)
C5 0.017(4) 0.043(4) 0.037(4) 0.012(3) 0.007(3) 0.002(3)
C6 0.032(5) 0.036(4) 0.047(4) 0.013(3) 0.014(3) 0.020(4)
C7 0.018(4) 0.032(4) 0.048(4) 0.013(3) 0.001(3) 0.002(3)
C8 0.024(4) 0.032(4) 0.057(5) 0.007(3) 0.013(3) 0.012(3)
C9 0.025(4) 0.032(4) 0.050(4) 0.000(3) 0.009(3) 0.008(3)
C10 0.024(4) 0.031(4) 0.040(4) -0.001(3) 0.007(3) 0.011(3)
C11 0.025(4) 0.030(4) 0.041(4) 0.001(3) 0.010(3) 0.009(3)
C12 0.036(5) 0.048(5) 0.033(4) 0.002(3) -0.003(3) 0.021(4)
C13 0.052(7) 0.040(5) 0.058(5) -0.005(4) -0.001(4) 0.010(4)
C14 0.090(9) 0.073(7) 0.038(4) 0.006(4) 0.001(5) 0.046(6)
C15 0.071(8) 0.060(6) 0.040(4) 0.000(4) 0.019(4) 0.033(5)
C16 0.047(6) 0.042(5) 0.071(6) 0.009(4) 0.013(5) 0.024(4)
C17 0.063(8) 0.051(4) 0.112(7) 0.011(4) 0.017(5) 0.041(5)
C18 0.063(8) 0.051(4) 0.112(7) 0.011(4) 0.017(5) 0.041(5)
C19 0.063(8) 0.051(4) 0.112(7) 0.011(4) 0.017(5) 0.041(5)
C17A 0.063(8) 0.051(4) 0.112(7) 0.011(4) 0.017(5) 0.041(5)
C18A 0.063(8) 0.051(4) 0.112(7) 0.011(4) 0.017(5) 0.041(5)
C19A 0.063(8) 0.051(4) 0.112(7) 0.011(4) 0.017(5) 0.041(5)
C20 0.018(4) 0.033(4) 0.041(4) 0.009(3) 0.006(3) 0.005(3)
C21 0.030(5) 0.025(4) 0.039(4) 0.002(3) 0.005(3) 0.013(3)
C22 0.033(5) 0.039(4) 0.049(4) 0.005(4) 0.006(4) 0.011(4)
C23 0.032(5) 0.039(4) 0.041(4) -0.001(3) -0.006(3) 0.004(4)
C24 0.027(5) 0.048(5) 0.047(4) 0.001(4) 0.006(3) 0.006(4)
C25 0.023(4) 0.036(4) 0.048(4) 0.002(3) 0.006(3) 0.009(3)
C26 0.016(4) 0.055(5) 0.052(4) 0.013(4) 0.012(3) 0.001(4)
C27 0.035(5) 0.039(4) 0.050(4) -0.010(3) 0.018(4) 0.005(4)
C28 0.063(7) 0.050(5) 0.063(5) 0.011(4) 0.033(5) 0.021(5)
C29 0.070(8) 0.065(6) 0.063(6) -0.006(5) 0.025(5) 0.024(6)
C30 0.029(5) 0.053(5) 0.076(6) 0.010(4) 0.019(4) 0.018(4)
C31 0.033(6) 0.066(6) 0.056(5) -0.022(4) -0.014(4) 0.011(5)
C32 0.035(5) 0.105(7) 0.063(7) -0.020(6) -0.018(5) 0.012(5)
C33 0.035(5) 0.105(7) 0.063(7) -0.020(6) -0.018(5) 0.012(5)
C34 0.035(5) 0.105(7) 0.063(7) -0.020(6) -0.018(5) 0.012(5)
C32A 0.035(5) 0.105(7) 0.063(7) -0.020(6) -0.018(5) 0.012(5)
C33A 0.035(5) 0.105(7) 0.063(7) -0.020(6) -0.018(5) 0.012(5)
C34A 0.035(5) 0.105(7) 0.063(7) -0.020(6) -0.018(5) 0.012(5)
C35 0.033(5) 0.036(5) 0.072(6) 0.032(4) 0.013(4) 0.011(4)
C36 0.034(18) 0.056(8) 0.121(17) 0.049(9) -0.007(13) -0.019(12)
C36A 0.034(18) 0.056(8) 0.121(17) 0.049(9) -0.007(13) -0.019(12)

loop_
_atom_type_symbol
_atom_type_description
_atom_type_scat_dispersion_real
_atom_type_scat_dispersion_imag
_atom_type_scat_source
C C 0.0033 0.0016 'International Tables Vol C Tables 4.2.6.8 and 6.1.1.4'
H H 0.0000 0.0000 'International Tables Vol C Tables 4.2.6.8 and 6.1.1.4'
N N 0.0061 0.0033 'International Tables Vol C Tables 4.2.6.8 and 6.1.1.4'
O O 0.0106 0.0060 'International Tables Vol C Tables 4.2.6.8 and 6.1.1.4'
La La -0.2871 2.4523 'International Tables Vol C Tables 4.2.6.8 and 6.1.1.4'

loop_
_geom_angle_atom_site_label_1
_geom_angle_atom_site_label_2
_geom_angle_atom_site_label_3
_geom_angle
_geom_angle_site_symmetry_1
_geom_angle_site_symmetry_3
_geom_angle_publ_flag
C17Ab C16 C8 106.5(13) . . ?
N1 La1 La1 99.96(14) . 2_666 ?
N1 La1 N2 63.06(19) . . ?
N2 La1 La1 96.13(15) . 2_666 ?
N3 La1 La1 146.59(16) . 2_666 ?
N3 La1 N1 95.1(2) . . ?
N3 La1 N2 64.7(2) . . ?
O1 La1 La1 125.09(14) . 2_666 ?
O1 La1 N1 67.45(17) . . ?
C18Ab C16 C8 114.0(13) . . ?
O1 La1 N2 119.59(19) . . ?
O1 La1 N3 88.2(2) . . ?
O1 La1 O3 158.98(19) . . ?
O1 La1 O3 90.67(18) . 2_666 ?
O2 La1 La1 106.19(14) . 2_666 ?
O2 La1 N1 151.8(2) . . ?
O2 La1 N2 123.10(18) . . ?
O2 La1 N3 68.45(19) . . ?
O2 La1 O1 88.54(17) . . ?
O2 La1 O3 111.45(18) . 2_666 ?
O2 La1 O3 95.52(19) . . ?
O3 La1 La1 34.50(12) 2_666 2_666 ?
O3 La1 La1 34.13(11) . 2_666 ?
O3 La1 N1 112.25(18) . . ?
O3 La1 N1 84.54(19) 2_666 . ?
O3 La1 N2 115.98(19) 2_666 . ?
C19Ab C16 C8 106.1(11) . . ?
C19Ab C16 C17A 105.5(16) . . ?
C18Ab C16 C17A 110.2(19) . . ?
C18Ab C16 C19A 113.9(14) . . ?
C34Ab C31 C23 114.2(15) . . ?
O3 La1 N2 75.01(19) . . ?
O3 La1 N3 112.5(2) . . ?
O3 La1 N3 178.89(17) 2_666 . ?
O3 La1 O3 68.63(18) 2_666 . ?
C1 N1 La1 109.4(5) . . ?
C11 N1 La1 132.7(5) . . ?
C32Ab C31 C23 115.8(12) . . ?
C32Ab C31 C33A 107.3(14) . . ?
C11 N1 C1 117.9(6) . . ?
C2 N2 La1 114.0(4) . . ?
C3 N2 La1 112.0(4) . . ?
C3 N2 C2 111.2(7) . . ?
C4 N3 La1 114.7(5) . . ?
C26 N3 La1 130.1(5) . . ?
C34Ab C31 C33A 105(2) . . ?
C32Ab C31 C34A 108.0(17) . . ?
C26 N3 C4 115.1(7) . . ?
C5 O1 La1 148.4(4) . . ?
C20 O2 La1 141.5(5) . . ?
La1 O3 La1 111.37(18) 2_666 . ?
C35 O3 La1 122.9(5) . 2_666 ?
C35 O3 La1 125.1(5) . . ?
C40 O4 C37 109.8(17) . . ?
C44 O5 C41 98(2) . . ?
N1 C1 C2 109.1(7) . . ?
N2 C2 C1 109.5(6) . . ?
N2 C3 C4 110.9(7) . . ?
N3 C4 C3 109.1(8) . . ?
O1 C5 C6 122.6(7) . . ?
O1 C5 C10 120.3(7) . . ?
C6 C5 C10 117.1(7) . . ?
C5 C6 C12 118.9(7) . . ?
C7 C6 C5 119.0(7) . . ?
C7 C6 C12 122.1(7) . . ?
C6 C7 C8 124.5(7) . . ?
C7 C8 C16 120.7(7) . . ?
C9 C8 C7 117.1(7) . . ?
C9 C8 C16 122.2(7) . . ?
C8 C9 C10 122.2(7) . . ?
C5 C10 C11 122.8(7) . . ?
C9 C10 C5 120.0(7) . . ?
C9 C10 C11 117.1(6) . . ?
N1 C11 C10 128.1(6) . . ?
C6 C12 C13 111.0(6) . . ?
C6 C12 C14 110.7(7) . . ?
C13 C12 C14 106.5(8) . . ?
C15 C12 C6 109.6(7) . . ?
C15 C12 C13 111.4(8) . . ?
C15 C12 C14 107.5(7) . . ?
C17A C16 C8 114.7(13) . . ?
C17A C16 C18 104.6(19) . . ?
C17A C16 C19 109.4(15) . . ?
C18A C16 C8 108.0(13) . . ?
C19A C16 C8 108.2(11) . . ?
C19A C16 C18 112.0(15) . . ?
O2 C20 C21 120.2(7) . . ?
O2 C20 C25 120.7(6) . . ?
C25 C20 C21 119.1(7) . . ?
C20 C21 C27 122.4(7) . . ?
C22 C21 C20 117.1(7) . . ?
C22 C21 C27 120.5(7) . . ?
C23 C22 C21 124.4(8) . . ?
C22 C23 C31 119.1(7) . . ?
C24 C23 C22 116.5(8) . . ?
C24 C23 C31 124.4(9) . . ?
C23 C24 C25 121.9(8) . . ?
C20 C25 C24 120.5(7) . . ?
C20 C25 C26 124.6(7) . . ?
C24 C25 C26 114.9(7) . . ?
N3 C26 C25 126.9(7) . . ?
C21 C27 C28 113.7(7) . . ?
C21 C27 C29 112.8(7) . . ?
C21 C27 C30 108.9(7) . . ?
C28 C27 C29 106.9(7) . . ?
C30 C27 C28 108.4(8) . . ?
C30 C27 C29 105.7(7) . . ?
C23 C31 C32 103.7(11) . . ?
C23 C31 C34 106.3(15) . . ?
C23 C31 C33A 105.5(11) . . ?
C33A C31 C23 113.9(11) . . ?
C33A C31 C32 111.4(13) . . ?
C33A C31 C34 115(2) . . ?
C34A C31 C32 106(2) . . ?
O3 C35 C36 111.2(19) . . ?
O3 C35 C36A 116(2) . . ?
O4 C37 C38 105.1(17) . . ?
C37 C38 C39 106.8(18) . . ?
C40 C39 C38 103.2(17) . . ?
O4 C40 C39 107.7(17) . . ?
O5 C41 C42 98.0(19) . . ?
C43 C42 C41 95(2) . . ?
C42 C43 C44 107(2) . . ?
O5 C44 C43 94(2) . . ?

loop_
_geom_bond_atom_site_label_1
_geom_bond_atom_site_label_2
_geom_bond_distance
_geom_bond_site_symmetry_2
_geom_bond_publ_flag
La1 La1 4.0249(8) 2_666 ?
La1 N1 2.654(6) . ?
La1 N2 2.796(6) . ?
La1 N3 2.648(6) . ?
La1 O1 2.346(5) . ?
La1 O2 2.327(5) . ?
La1 O3 2.448(5) . ?
La1 O3 2.425(5) 2_666 ?
N1 C1 1.470(10) . ?
N1 C11 1.259(10) . ?
N2 C2 1.486(10) . ?
N2 C3 1.467(11) . ?
N3 C4 1.520(11) . ?
N3 C26 1.248(10) . ?
O1 C5 1.314(10) . ?
O2 C20 1.337(9) . ?
O3 La1 2.425(5) 2_666 ?
O3 C35 1.406(9) . ?
O4 C37 1.465(15) . ?
O4 C40 1.366(16) . ?
O5 C41 1.423(17) . ?
O5 C44 1.350(17) . ?
C1 C2 1.502(12) . ?
C3 C4 1.518(15) . ?
C5 C6 1.420(11) . ?
C5 C10 1.433(11) . ?
C6 C7 1.374(10) . ?
C6 C12 1.532(10) . ?
C7 C8 1.393(10) . ?
C8 C9 1.353(11) . ?
C8 C16 1.563(11) . ?
C9 C10 1.413(11) . ?
C10 C11 1.457(10) . ?
C12 C13 1.543(12) . ?
C12 C14 1.563(11) . ?
C12 C15 1.481(13) . ?
C16 C17 1.509(17) . ?
C16 C18 1.536(17) . ?
C16 C19 1.529(17) . ?
C16 C17A 1.527(17) . ?
C16 C18A 1.500(17) . ?
C16 C19A 1.521(17) . ?
C20 C21 1.422(10) . ?
C20 C25 1.379(11) . ?
C21 C22 1.405(12) . ?
C21 C27 1.515(11) . ?
C22 C23 1.399(13) . ?
C23 C24 1.354(11) . ?
C23 C31 1.530(11) . ?
C24 C25 1.431(11) . ?
C25 C26 1.468(11) . ?
C27 C28 1.539(12) . ?
C27 C29 1.583(11) . ?
C27 C30 1.522(13) . ?
C31 C32 1.545(17) . ?
C31 C33 1.518(17) . ?
C31 C34 1.533(18) . ?
C31 C32A 1.514(17) . ?
C31 C33A 1.557(17) . ?
C31 C34A 1.524(18) . ?
C35 C36 1.463(19) . ?
C35 C36A 1.458(18) . ?
C37 C38 1.483(17) . ?
C38 C39 1.494(17) . ?
C39 C40 1.485(16) . ?
C41 C42 1.545(17) . ?
C42 C43 1.509(17) . ?
C43 C44 1.556(18) . ?
